data_7034808
loop_
_publ_author_name
'Loganathan, Rangasamy'
'Ramakrishnan, Sethu'
'Ganeshpandian, Mani'
'Bhuvanesh, Nattamai S. P.'
'Palaniandavar, Mallayan'
'Riyasdeen, Anvarbatcha'
'Akbarsha, Mohamad Abdulkadhar'

_publ_section_title
;
 Mixed ligand copper(ii) dicarboxylate complexes: the role of co-ligand
 hydrophobicity in DNA binding, double-strand DNA cleavage, protein
 binding and cytotoxicity.
;
_journal_issue 22
_journal_name_full 'Dalton transactions (Cambridge, England : 2003)'
_journal_page_first 10210
_journal_page_last 10227
_journal_paper_doi 10.1039/c4dt03879g
_journal_volume 44
_journal_year 2015
_chemical_formula_sum 'C23 H23 Cu N3 O6'
_chemical_formula_weight 500.98
_chemical_name_systematic
; 
 ? 
;
_space_group_IT_number 14
_symmetry_cell_setting monoclinic
_symmetry_space_group_name_Hall '-P 2ybc'
_symmetry_space_group_name_H-M 'P 1 21/c 1'
_atom_sites_solution_hydrogens geom
_atom_sites_solution_primary direct
_atom_sites_solution_secondary difmap
_audit_creation_method SHELXL-97
_audit_update_record
;
2015-03-04 deposited with the CCDC.
2015-04-20 downloaded from the CCDC.
;
_cell_angle_alpha 90.00
_cell_angle_beta 99.869(4)
_cell_angle_gamma 90.00
_cell_formula_units_Z 4
_cell_length_a 9.873(3)
_cell_length_b 16.336(5)
_cell_length_c 13.048(4)
_cell_measurement_reflns_used 9933
_cell_measurement_temperature 150(2)
_cell_measurement_theta_max 27.44
_cell_measurement_theta_min 2.44
_cell_volume 2073.3(11)
_computing_cell_refinement
; 
  APEX-II(BRUKER-NONIUS, 2003) 
;
_computing_data_collection 'APEX-II (BRUKER-NONIUS, 2003)'
_computing_data_reduction APEX-II
_computing_molecular_graphics Olex2
_computing_publication_material 'Bruker SHELXTL'
_computing_structure_refinement 'SHELXL-97 (Sheldrick, 2008)'
_computing_structure_solution 'SHELXS-97 (Sheldrick, 2008)'
_diffrn_ambient_temperature 150(2)
_diffrn_measured_fraction_theta_full 0.994
_diffrn_measured_fraction_theta_max 0.994
_diffrn_measurement_device_type 'APEX II'
_diffrn_measurement_method 'omega scans'
_diffrn_radiation_monochromator graphite
_diffrn_radiation_source 'fine-focus sealed tube'
_diffrn_radiation_type MoK\a
_diffrn_radiation_wavelength 0.71073
_diffrn_reflns_av_R_equivalents 0.0588
_diffrn_reflns_av_sigmaI/netI 0.0354
_diffrn_reflns_limit_h_max 12
_diffrn_reflns_limit_h_min -12
_diffrn_reflns_limit_k_max 21
_diffrn_reflns_limit_k_min -21
_diffrn_reflns_limit_l_max 16
_diffrn_reflns_limit_l_min -16
_diffrn_reflns_number 31684
_diffrn_reflns_theta_full 27.50
_diffrn_reflns_theta_max 27.50
_diffrn_reflns_theta_min 2.02
_diffrn_standards_decay_% 0
_diffrn_standards_interval_count 0
_diffrn_standards_number 0
_exptl_absorpt_coefficient_mu 1.102
_exptl_absorpt_correction_T_max 0.7193
_exptl_absorpt_correction_T_min 0.6198
_exptl_absorpt_correction_type multi-scan
_exptl_absorpt_process_details 'SADABS; (Sheldrick, 2006)'
_exptl_crystal_colour green
_exptl_crystal_density_diffrn 1.605
_exptl_crystal_density_method 'not measured'
_exptl_crystal_description block
_exptl_crystal_F_000 1036
_exptl_crystal_size_max 0.48
_exptl_crystal_size_mid 0.46
_exptl_crystal_size_min 0.32
_refine_diff_density_max 1.752
_refine_diff_density_min -0.730
_refine_diff_density_rms 0.111
_refine_ls_extinction_method none
_refine_ls_goodness_of_fit_ref 1.097
_refine_ls_hydrogen_treatment constr
_refine_ls_matrix_type full
_refine_ls_number_parameters 298
_refine_ls_number_reflns 4729
_refine_ls_number_restraints 0
_refine_ls_restrained_S_all 1.097
_refine_ls_R_factor_all 0.0567
_refine_ls_R_factor_gt 0.0489
_refine_ls_shift/su_max 0.001
_refine_ls_shift/su_mean 0.000
_refine_ls_structure_factor_coef Fsqd
_refine_ls_weighting_details 'calc w=1/[\s^2^(Fo^2^)+(0.0620P)^2^+4.8966P] where P=(Fo^2^+2Fc^2^)/3'
_refine_ls_weighting_scheme calc
_refine_ls_wR_factor_gt 0.1313
_refine_ls_wR_factor_ref 0.1385
_reflns_number_gt 4121
_reflns_number_total 4729
_reflns_threshold_expression >2sigma(I)
_cod_data_source_file c4dt03879g2.cif
_cod_data_source_block mprl4
_cod_depositor_comments
;
The following automatic conversions were performed:

'_symmetry_cell_setting' value 'Monoclinic' changed to 'monoclinic'
according to
/usr/data/users/saulius/crontab/automatic-downloads/rss-feeds/RSC/lib/dictionaries/cif_core.dic
dictionary named 'cif_core.dic' version 2.4.2 from 2011-04-26.

Automatic conversion script
Id: cif_fix_values 3271 2015-04-21 07:52:19Z andrius 

 Adding full bibliography for 7034807--7034808.cif.
;
_cod_original_sg_symbol_H-M P2(1)/c
_cod_database_code 7034808

loop_
_symmetry_equiv_pos_as_xyz
'x, y, z'
'-x, y+1/2, -z+1/2'
'-x, -y, -z'
'x, -y-1/2, z-1/2'

loop_
_atom_site_label
_atom_site_type_symbol
_atom_site_fract_x
_atom_site_fract_y
_atom_site_fract_z
_atom_site_U_iso_or_equiv
_atom_site_adp_type
_atom_site_occupancy
_atom_site_symmetry_multiplicity
_atom_site_calc_flag
_atom_site_refinement_flags
Cu1 Cu 0.86743(3) 0.73871(2) 0.44059(3) 0.01582(13) Uani 1 1 d .
O1 O 1.0058(2) 0.82316(13) 0.45873(17) 0.0228(5) Uani 1 1 d .
O2 O 1.1704(2) 0.88622(14) 0.56672(19) 0.0278(5) Uani 1 1 d .
O3 O 0.9962(2) 0.65890(13) 0.39858(16) 0.0216(5) Uani 1 1 d .
O4 O 1.1495(2) 0.56094(14) 0.44822(18) 0.0272(5) Uani 1 1 d .
N1 N 0.7077(2) 0.66200(15) 0.41277(18) 0.0167(5) Uani 1 1 d .
N2 N 0.7178(2) 0.82288(15) 0.41665(18) 0.0152(5) Uani 1 1 d .
N3 N 0.9792(3) 0.69937(15) 0.60300(19) 0.0189(5) Uani 1 1 d .
C1 C 0.7072(3) 0.58111(19) 0.4106(3) 0.0228(6) Uani 1 1 d .
H1 H 0.7926 0.5528 0.4212 0.027 Uiso 1 1 calc R
C2 C 0.5851(3) 0.5357(2) 0.3933(3) 0.0280(7) Uani 1 1 d .
H2 H 0.5884 0.4776 0.3920 0.034 Uiso 1 1 calc R
C3 C 0.4606(3) 0.57526(19) 0.3781(3) 0.0241(6) Uani 1 1 d .
H3 H 0.3773 0.5449 0.3665 0.029 Uiso 1 1 calc R
C4 C 0.4581(3) 0.66146(18) 0.3800(2) 0.0176(6) Uani 1 1 d .
C5 C 0.5852(3) 0.70168(17) 0.3972(2) 0.0152(5) Uani 1 1 d .
C6 C 0.3344(3) 0.70918(19) 0.3647(2) 0.0196(6) Uani 1 1 d .
H6 H 0.2478 0.6823 0.3536 0.024 Uiso 1 1 calc R
C7 C 0.3395(3) 0.79274(19) 0.3658(2) 0.0200(6) Uani 1 1 d .
H7 H 0.2565 0.8233 0.3554 0.024 Uiso 1 1 calc R
C8 C 0.4690(3) 0.83478(18) 0.3824(2) 0.0175(6) Uani 1 1 d .
C10 C 0.5906(3) 0.78882(18) 0.3986(2) 0.0152(5) Uani 1 1 d .
C11 C 0.4822(3) 0.92043(19) 0.3829(2) 0.0223(6) Uani 1 1 d .
H11 H 0.4029 0.9544 0.3716 0.027 Uiso 1 1 calc R
C12 C 0.6116(3) 0.95451(19) 0.4001(3) 0.0247(7) Uani 1 1 d .
H12 H 0.6221 1.0123 0.4002 0.030 Uiso 1 1 calc R
C13 C 0.7281(3) 0.90378(18) 0.4174(2) 0.0208(6) Uani 1 1 d .
H13 H 0.8168 0.9281 0.4300 0.025 Uiso 1 1 calc R
C14 C 1.0857(3) 0.83012(18) 0.5452(2) 0.0202(6) Uani 1 1 d .
C15 C 1.0769(4) 0.7674(2) 0.6304(3) 0.0275(7) Uani 1 1 d .
H15A H 1.1696 0.7439 0.6528 0.033 Uiso 1 1 calc R
H15B H 1.0516 0.7966 0.6909 0.033 Uiso 1 1 calc R
C16 C 1.0688(3) 0.61458(18) 0.4672(2) 0.0194(6) Uani 1 1 d .
C17 C 1.0492(3) 0.62382(19) 0.5796(2) 0.0237(6) Uani 1 1 d .
H17A H 0.9957 0.5764 0.5979 0.028 Uiso 1 1 calc R
H17B H 1.1406 0.6218 0.6247 0.028 Uiso 1 1 calc R
C18 C 0.8975(3) 0.6840(2) 0.6878(2) 0.0252(7) Uani 1 1 d .
H18A H 0.9511 0.7029 0.7547 0.030 Uiso 1 1 calc R
H18B H 0.8826 0.6244 0.6934 0.030 Uiso 1 1 calc R
C19 C 0.7600(3) 0.72673(19) 0.6695(2) 0.0199(6) Uani 1 1 d .
C20 C 0.6400(4) 0.6793(2) 0.6528(2) 0.0261(7) Uani 1 1 d .
H20 H 0.6469 0.6213 0.6529 0.031 Uiso 1 1 calc R
C21 C 0.5114(4) 0.7159(2) 0.6361(3) 0.0296(7) Uani 1 1 d .
H21 H 0.4310 0.6829 0.6251 0.036 Uiso 1 1 calc R
C22 C 0.4997(4) 0.7996(2) 0.6353(2) 0.0301(7) Uani 1 1 d .
H22 H 0.4116 0.8247 0.6234 0.036 Uiso 1 1 calc R
C23 C 0.6179(4) 0.8473(2) 0.6521(2) 0.0278(7) Uani 1 1 d .
H23 H 0.6101 0.9052 0.6517 0.033 Uiso 1 1 calc R
C24 C 0.7469(3) 0.8114(2) 0.6695(2) 0.0245(6) Uani 1 1 d .
H24 H 0.8268 0.8449 0.6815 0.029 Uiso 1 1 calc R
O5 O 0.8420(3) 0.47848(18) 0.1348(2) 0.0440(7) Uani 1 1 d .
H5A H 0.8381 0.4523 0.0780 0.066 Uiso 1 1 d R
H5B H 0.9255 0.4877 0.1608 0.066 Uiso 1 1 d R
O6 O 1.1171(3) 0.51689(15) 0.23766(19) 0.0331(6) Uani 1 1 d .
H6A H 1.1479 0.5548 0.1945 0.050 Uiso 1 1 d R
H6B H 1.1255 0.5372 0.3022 0.050 Uiso 1 1 d R

loop_
_atom_site_aniso_label
_atom_site_aniso_U_11
_atom_site_aniso_U_22
_atom_site_aniso_U_33
_atom_site_aniso_U_23
_atom_site_aniso_U_13
_atom_site_aniso_U_12
Cu1 0.01438(19) 0.0129(2) 0.0191(2) 0.00135(12) -0.00021(13) 0.00030(12)
O1 0.0208(10) 0.0185(11) 0.0268(11) 0.0062(8) -0.0020(8) -0.0039(8)
O2 0.0238(11) 0.0207(12) 0.0376(13) -0.0038(9) 0.0018(9) -0.0068(9)
O3 0.0207(10) 0.0209(11) 0.0228(11) 0.0012(8) 0.0026(8) 0.0061(8)
O4 0.0318(12) 0.0181(11) 0.0330(13) 0.0032(9) 0.0093(10) 0.0106(9)
N1 0.0190(12) 0.0112(11) 0.0189(12) 0.0012(9) 0.0000(9) 0.0001(9)
N2 0.0173(11) 0.0125(11) 0.0150(11) 0.0002(8) -0.0001(9) 0.0004(9)
N3 0.0210(12) 0.0148(12) 0.0205(12) 0.0005(9) 0.0022(9) 0.0018(9)
C1 0.0227(15) 0.0135(14) 0.0308(16) 0.0033(12) 0.0012(12) 0.0028(11)
C2 0.0313(17) 0.0105(14) 0.0404(19) 0.0025(13) 0.0008(14) -0.0005(12)
C3 0.0236(15) 0.0160(15) 0.0312(17) 0.0017(12) 0.0007(12) -0.0042(12)
C4 0.0193(14) 0.0152(14) 0.0172(13) 0.0015(10) 0.0003(10) -0.0026(11)
C5 0.0187(13) 0.0133(14) 0.0130(12) 0.0004(10) 0.0009(10) -0.0006(10)
C6 0.0194(14) 0.0174(14) 0.0207(14) 0.0007(11) -0.0005(11) -0.0031(11)
C7 0.0178(14) 0.0182(15) 0.0224(14) 0.0008(11) -0.0006(11) 0.0019(11)
C8 0.0192(14) 0.0153(14) 0.0174(13) 0.0000(10) 0.0014(10) 0.0017(11)
C10 0.0184(13) 0.0132(13) 0.0137(12) 0.0004(10) 0.0023(10) -0.0002(10)
C11 0.0234(15) 0.0146(15) 0.0283(16) 0.0005(11) 0.0024(12) 0.0031(11)
C12 0.0273(16) 0.0116(14) 0.0345(17) 0.0008(12) 0.0035(13) 0.0008(12)
C13 0.0222(14) 0.0147(14) 0.0244(15) 0.0003(11) 0.0012(11) -0.0047(11)
C14 0.0168(13) 0.0147(14) 0.0286(15) -0.0024(11) 0.0027(11) 0.0008(11)
C15 0.0287(17) 0.0272(17) 0.0230(15) 0.0012(13) -0.0056(13) -0.0077(13)
C16 0.0169(13) 0.0137(14) 0.0274(15) 0.0003(11) 0.0027(11) -0.0013(11)
C17 0.0274(16) 0.0188(15) 0.0245(15) 0.0040(12) 0.0031(12) 0.0098(12)
C18 0.0309(16) 0.0231(16) 0.0221(15) 0.0081(12) 0.0062(12) 0.0073(13)
C19 0.0274(15) 0.0203(15) 0.0124(13) 0.0032(11) 0.0049(11) 0.0036(12)
C20 0.0373(18) 0.0205(16) 0.0211(15) -0.0005(12) 0.0068(13) -0.0021(13)
C21 0.0287(17) 0.038(2) 0.0222(16) -0.0018(14) 0.0053(13) -0.0039(15)
C22 0.0269(16) 0.044(2) 0.0197(15) 0.0042(14) 0.0037(12) 0.0098(15)
C23 0.0400(19) 0.0198(16) 0.0239(15) 0.0020(12) 0.0061(13) 0.0091(14)
C24 0.0293(16) 0.0197(16) 0.0242(15) 0.0011(12) 0.0041(12) -0.0010(12)
O5 0.0316(14) 0.0402(16) 0.0590(18) -0.0198(13) 0.0040(12) -0.0029(12)
O6 0.0465(15) 0.0223(12) 0.0311(13) -0.0030(10) 0.0079(11) -0.0064(11)

loop_
_atom_type_symbol
_atom_type_description
_atom_type_scat_dispersion_real
_atom_type_scat_dispersion_imag
_atom_type_scat_source
C C 0.0033 0.0016 'International Tables Vol C Tables 4.2.6.8 and 6.1.1.4'
H H 0.0000 0.0000 'International Tables Vol C Tables 4.2.6.8 and 6.1.1.4'
N N 0.0061 0.0033 'International Tables Vol C Tables 4.2.6.8 and 6.1.1.4'
O O 0.0106 0.0060 'International Tables Vol C Tables 4.2.6.8 and 6.1.1.4'
Cu Cu 0.3201 1.2651 'International Tables Vol C Tables 4.2.6.8 and 6.1.1.4'

loop_
_geom_angle_atom_site_label_1
_geom_angle_atom_site_label_2
_geom_angle_atom_site_label_3
_geom_angle
O1 Cu1 O3 91.73(10)
O1 Cu1 N1 172.72(9)
O3 Cu1 N1 93.52(10)
O1 Cu1 N2 90.93(10)
O3 Cu1 N2 155.20(9)
N1 Cu1 N2 82.20(10)
O1 Cu1 N3 82.48(9)
O3 Cu1 N3 80.84(9)
N1 Cu1 N3 103.33(9)
N2 Cu1 N3 123.95(9)
C14 O1 Cu1 119.60(19)
C16 O3 Cu1 119.66(19)
C1 N1 C5 118.3(3)
C1 N1 Cu1 129.1(2)
C5 N1 Cu1 112.53(19)
C13 N2 C10 118.6(3)
C13 N2 Cu1 129.0(2)
C10 N2 Cu1 112.43(19)
C17 N3 C15 111.8(3)
C17 N3 C18 110.1(2)
C15 N3 C18 111.1(3)
C17 N3 Cu1 102.16(17)
C15 N3 Cu1 101.67(18)
C18 N3 Cu1 119.46(19)
N1 C1 C2 122.2(3)
N1 C1 H1 118.9
C2 C1 H1 118.9
C3 C2 C1 119.9(3)
C3 C2 H2 120.1
C1 C2 H2 120.1
C2 C3 C4 119.1(3)
C2 C3 H3 120.4
C4 C3 H3 120.4
C5 C4 C3 116.9(3)
C5 C4 C6 119.1(3)
C3 C4 C6 124.0(3)
N1 C5 C4 123.5(3)
N1 C5 C10 116.5(2)
C4 C5 C10 120.1(3)
C7 C6 C4 120.9(3)
C7 C6 H6 119.6
C4 C6 H6 119.6
C6 C7 C8 120.7(3)
C6 C7 H7 119.6
C8 C7 H7 119.6
C10 C8 C11 117.2(3)
C10 C8 C7 119.0(3)
C11 C8 C7 123.9(3)
N2 C10 C8 123.4(3)
N2 C10 C5 116.3(2)
C8 C10 C5 120.3(3)
C12 C11 C8 119.1(3)
C12 C11 H11 120.4
C8 C11 H11 120.4
C11 C12 C13 120.0(3)
C11 C12 H12 120.0
C13 C12 H12 120.0
N2 C13 C12 121.8(3)
N2 C13 H13 119.1
C12 C13 H13 119.1
O2 C14 O1 124.1(3)
O2 C14 C15 116.8(3)
O1 C14 C15 119.0(3)
N3 C15 C14 116.5(3)
N3 C15 H15A 108.2
C14 C15 H15A 108.2
N3 C15 H15B 108.2
C14 C15 H15B 108.2
H15A C15 H15B 107.3
O4 C16 O3 124.5(3)
O4 C16 C17 117.1(3)
O3 C16 C17 118.3(3)
N3 C17 C16 115.2(2)
N3 C17 H17A 108.5
C16 C17 H17A 108.5
N3 C17 H17B 108.5
C16 C17 H17B 108.5
H17A C17 H17B 107.5
N3 C18 C19 113.0(2)
N3 C18 H18A 109.0
C19 C18 H18A 109.0
N3 C18 H18B 109.0
C19 C18 H18B 109.0
H18A C18 H18B 107.8
C24 C19 C20 118.4(3)
C24 C19 C18 122.8(3)
C20 C19 C18 118.9(3)
C21 C20 C19 120.8(3)
C21 C20 H20 119.6
C19 C20 H20 119.6
C22 C21 C20 120.3(3)
C22 C21 H21 119.8
C20 C21 H21 119.8
C21 C22 C23 119.3(3)
C21 C22 H22 120.3
C23 C22 H22 120.3
C24 C23 C22 120.9(3)
C24 C23 H23 119.6
C22 C23 H23 119.6
C23 C24 C19 120.2(3)
C23 C24 H24 119.9
C19 C24 H24 119.9
H5A O5 H5B 109.5
H6A O6 H6B 109.8

loop_
_geom_bond_atom_site_label_1
_geom_bond_atom_site_label_2
_geom_bond_distance
Cu1 O1 1.928(2)
Cu1 O3 1.964(2)
Cu1 N1 1.998(2)
Cu1 N2 2.003(2)
Cu1 N3 2.306(3)
O1 C14 1.266(4)
O2 C14 1.240(4)
O3 C16 1.272(4)
O4 C16 1.238(4)
N1 C1 1.322(4)
N1 C5 1.356(4)
N2 C13 1.325(4)
N2 C10 1.357(4)
N3 C17 1.472(4)
N3 C15 1.475(4)
N3 C18 1.497(4)
C1 C2 1.401(5)
C1 H1 0.9500
C2 C3 1.372(5)
C2 H2 0.9500
C3 C4 1.409(4)
C3 H3 0.9500
C4 C5 1.401(4)
C4 C6 1.433(4)
C5 C10 1.425(4)
C6 C7 1.366(4)
C6 H6 0.9500
C7 C8 1.434(4)
C7 H7 0.9500
C8 C10 1.401(4)
C8 C11 1.405(4)
C11 C12 1.376(4)
C11 H11 0.9500
C12 C13 1.404(4)
C12 H12 0.9500
C13 H13 0.9500
C14 C15 1.525(4)
C15 H15A 0.9900
C15 H15B 0.9900
C16 C17 1.519(4)
C17 H17A 0.9900
C17 H17B 0.9900
C18 C19 1.509(4)
C18 H18A 0.9900
C18 H18B 0.9900
C19 C24 1.390(4)
C19 C20 1.401(5)
C20 C21 1.387(5)
C20 H20 0.9500
C21 C22 1.372(6)
C21 H21 0.9500
C22 C23 1.389(5)
C22 H22 0.9500
C23 C24 1.385(5)
C23 H23 0.9500
C24 H24 0.9500
O5 H5A 0.8501
O5 H5B 0.8500
O6 H6A 0.9226
O6 H6B 0.8951

loop_
_geom_torsion_atom_site_label_1
_geom_torsion_atom_site_label_2
_geom_torsion_atom_site_label_3
_geom_torsion_atom_site_label_4
_geom_torsion
O3 Cu1 O1 C14 -87.3(2)
N1 Cu1 O1 C14 136.5(7)
N2 Cu1 O1 C14 117.4(2)
N3 Cu1 O1 C14 -6.8(2)
O1 Cu1 O3 C16 90.3(2)
N1 Cu1 O3 C16 -94.8(2)
N2 Cu1 O3 C16 -173.7(2)
N3 Cu1 O3 C16 8.2(2)
O1 Cu1 N1 C1 159.9(7)
O3 Cu1 N1 C1 23.9(3)
N2 Cu1 N1 C1 179.3(3)
N3 Cu1 N1 C1 -57.6(3)
O1 Cu1 N1 C5 -22.0(9)
O3 Cu1 N1 C5 -158.09(19)
N2 Cu1 N1 C5 -2.65(19)
N3 Cu1 N1 C5 120.50(19)
O1 Cu1 N2 C13 -0.9(3)
O3 Cu1 N2 C13 -97.0(3)
N1 Cu1 N2 C13 -178.5(3)
N3 Cu1 N2 C13 80.7(3)
O1 Cu1 N2 C10 179.83(19)
O3 Cu1 N2 C10 83.7(3)
N1 Cu1 N2 C10 2.24(19)
N3 Cu1 N2 C10 -98.62(19)
O1 Cu1 N3 C17 -108.35(19)
O3 Cu1 N3 C17 -15.36(19)
N1 Cu1 N3 C17 76.1(2)
N2 Cu1 N3 C17 165.62(18)
O1 Cu1 N3 C15 7.3(2)
O3 Cu1 N3 C15 100.3(2)
N1 Cu1 N3 C15 -168.3(2)
N2 Cu1 N3 C15 -78.8(2)
O1 Cu1 N3 C18 129.9(2)
O3 Cu1 N3 C18 -137.1(2)
N1 Cu1 N3 C18 -45.6(2)
N2 Cu1 N3 C18 43.9(3)
C5 N1 C1 C2 -0.2(5)
Cu1 N1 C1 C2 177.7(2)
N1 C1 C2 C3 -0.2(5)
C1 C2 C3 C4 0.2(5)
C2 C3 C4 C5 0.2(5)
C2 C3 C4 C6 179.7(3)
C1 N1 C5 C4 0.6(4)
Cu1 N1 C5 C4 -177.7(2)
C1 N1 C5 C10 -179.1(3)
Cu1 N1 C5 C10 2.6(3)
C3 C4 C5 N1 -0.6(4)
C6 C4 C5 N1 179.8(3)
C3 C4 C5 C10 179.1(3)
C6 C4 C5 C10 -0.5(4)
C5 C4 C6 C7 0.6(4)
C3 C4 C6 C7 -178.9(3)
C4 C6 C7 C8 -0.1(4)
C6 C7 C8 C10 -0.7(4)
C6 C7 C8 C11 179.0(3)
C13 N2 C10 C8 -1.1(4)
Cu1 N2 C10 C8 178.2(2)
C13 N2 C10 C5 179.2(2)
Cu1 N2 C10 C5 -1.5(3)
C11 C8 C10 N2 1.5(4)
C7 C8 C10 N2 -178.9(3)
C11 C8 C10 C5 -178.8(3)
C7 C8 C10 C5 0.8(4)
N1 C5 C10 N2 -0.8(4)
C4 C5 C10 N2 179.5(2)
N1 C5 C10 C8 179.5(2)
C4 C5 C10 C8 -0.2(4)
C10 C8 C11 C12 -0.6(4)
C7 C8 C11 C12 179.8(3)
C8 C11 C12 C13 -0.4(5)
C10 N2 C13 C12 0.0(4)
Cu1 N2 C13 C12 -179.3(2)
C11 C12 C13 N2 0.8(5)
Cu1 O1 C14 O2 -174.2(2)
Cu1 O1 C14 C15 4.4(4)
C17 N3 C15 C14 101.0(3)
C18 N3 C15 C14 -135.5(3)
Cu1 N3 C15 C14 -7.3(3)
O2 C14 C15 N3 -178.0(3)
O1 C14 C15 N3 3.3(4)
Cu1 O3 C16 O4 177.7(2)
Cu1 O3 C16 C17 1.7(4)
C15 N3 C17 C16 -87.6(3)
C18 N3 C17 C16 148.4(3)
Cu1 N3 C17 C16 20.4(3)
O4 C16 C17 N3 166.3(3)
O3 C16 C17 N3 -17.5(4)
C17 N3 C18 C19 -140.0(3)
C15 N3 C18 C19 95.5(3)
Cu1 N3 C18 C19 -22.3(3)
N3 C18 C19 C24 -65.9(4)
N3 C18 C19 C20 114.7(3)
C24 C19 C20 C21 0.3(4)
C18 C19 C20 C21 179.8(3)
C19 C20 C21 C22 0.3(5)
C20 C21 C22 C23 -0.5(5)
C21 C22 C23 C24 0.1(5)
C22 C23 C24 C19 0.5(5)
C20 C19 C24 C23 -0.7(4)
C18 C19 C24 C23 179.9(3)
